data_7119421
loop_
_publ_author_name
'Aggarwal, Himanshu'
'Das, Raj Kumar'
'Engel, Emile R.'
'Barbour, Leonard J.'

_publ_section_title
;
 A five-fold interpenetrated metal-organic framework showing a large
 variation in thermal expansion behaviour owing to dramatic structural
 transformation upon dehydration-rehydration.
;
_journal_issue 5
_journal_name_full 'Chemical communications (Cambridge, England)'
_journal_page_first 861
_journal_page_last 864
_journal_paper_doi 10.1039/c6cc07995d
_journal_volume 53
_journal_year 2017
_chemical_formula_moiety 'C16 H14 N2 O4 Zn'
_chemical_formula_sum 'C16 H14 N2 O4 Zn'
_chemical_formula_weight 363.66
_chemical_name_systematic
; 
 ? 
;
_space_group_IT_number 2
_symmetry_cell_setting triclinic
_symmetry_space_group_name_Hall '-P 1'
_symmetry_space_group_name_H-M 'P -1'
_atom_sites_solution_hydrogens geom
_atom_sites_solution_primary direct
_atom_sites_solution_secondary difmap
_audit_creation_method SHELXL-97
_audit_update_record
;
2016-05-18 deposited with the CCDC.
2016-12-06 downloaded from the CCDC.
;
_cell_angle_alpha 92.3220(10)
_cell_angle_beta 107.6610(10)
_cell_angle_gamma 95.5300(10)
_cell_formula_units_Z 2
_cell_length_a 8.17180(10)
_cell_length_b 8.8796(2)
_cell_length_c 11.2884(2)
_cell_measurement_reflns_used 6063
_cell_measurement_temperature 140(2)
_cell_measurement_theta_max 26.14
_cell_measurement_theta_min 2.31
_cell_volume 774.77(2)
_computing_cell_refinement 'SAINT (Bruker, 2009)'
_computing_data_reduction SAINT
_computing_molecular_graphics 'X-Seed (Barbour 2001)'
_computing_structure_refinement 'SHELXL-97 (Sheldrick, 1997)'
_computing_structure_solution 'SHELXS-97 (Sheldrick, 1990)'
_diffrn_ambient_temperature 140(2)
_diffrn_measured_fraction_theta_full 0.995
_diffrn_measured_fraction_theta_max 0.995
_diffrn_measurement_device_type 'CCD area detector'
_diffrn_measurement_method 'phi and omega scans'
_diffrn_radiation_monochromator graphite
_diffrn_radiation_source 'fine-focus sealed tube'
_diffrn_radiation_type MoK\a
_diffrn_radiation_wavelength 0.71073
_diffrn_reflns_av_R_equivalents 0.0228
_diffrn_reflns_av_sigmaI/netI 0.0217
_diffrn_reflns_limit_h_max 9
_diffrn_reflns_limit_h_min -10
_diffrn_reflns_limit_k_max 10
_diffrn_reflns_limit_k_min -10
_diffrn_reflns_limit_l_max 13
_diffrn_reflns_limit_l_min -13
_diffrn_reflns_number 10674
_diffrn_reflns_theta_full 26.15
_diffrn_reflns_theta_max 26.15
_diffrn_reflns_theta_min 1.90
_exptl_absorpt_coefficient_mu 1.606
_exptl_absorpt_correction_T_max 0.8742
_exptl_absorpt_correction_T_min 0.6924
_exptl_absorpt_correction_type multi-scan
_exptl_absorpt_process_details SADABS
_exptl_crystal_colour colorless
_exptl_crystal_density_diffrn 1.559
_exptl_crystal_density_method 'not measured'
_exptl_crystal_description plate
_exptl_crystal_F_000 372
_exptl_crystal_size_max 0.247
_exptl_crystal_size_mid 0.131
_exptl_crystal_size_min 0.086
_refine_diff_density_max 0.303
_refine_diff_density_min -0.227
_refine_diff_density_rms 0.054
_refine_ls_extinction_method none
_refine_ls_goodness_of_fit_ref 1.040
_refine_ls_hydrogen_treatment refU
_refine_ls_matrix_type full
_refine_ls_number_parameters 208
_refine_ls_number_reflns 3076
_refine_ls_number_restraints 0
_refine_ls_restrained_S_all 1.040
_refine_ls_R_factor_all 0.0242
_refine_ls_R_factor_gt 0.0224
_refine_ls_shift/su_max 0.001
_refine_ls_shift/su_mean 0.000
_refine_ls_structure_factor_coef Fsqd
_refine_ls_weighting_details 'calc w=1/[\s^2^(Fo^2^)+(0.0237P)^2^+0.4862P] where P=(Fo^2^+2Fc^2^)/3'
_refine_ls_weighting_scheme calc
_refine_ls_wR_factor_gt 0.0535
_refine_ls_wR_factor_ref 0.0542
_reflns_number_gt 2905
_reflns_number_total 3076
_reflns_threshold_expression >2sigma(I)
_cod_data_source_file c6cc07995d2.cif
_cod_data_source_block LJB_1_140K
_cod_depositor_comments
;
The following automatic conversions were performed:

'_symmetry_cell_setting' value 'Triclinic' changed to 'triclinic'
according to
/usr/data/users/saulius/crontab/automatic-downloads/rss-feeds/RSC/lib/dictionaries/cif_core.dic
dictionary named 'cif_core.dic' version 2.4.2 from 2011-04-26.

Automatic conversion script
Id: cif_fix_values 4268 2015-11-12 08:31:59Z antanas 
;
_cod_original_sg_symbol_H-M P-1
_cod_database_code 7119421

loop_
_symmetry_equiv_pos_as_xyz
'x, y, z'
'-x, -y, -z'

loop_
_atom_site_label
_atom_site_type_symbol
_atom_site_fract_x
_atom_site_fract_y
_atom_site_fract_z
_atom_site_U_iso_or_equiv
_atom_site_adp_type
_atom_site_occupancy
_atom_site_symmetry_multiplicity
_atom_site_calc_flag
_atom_site_refinement_flags
Zn1 Zn 0.47497(2) 0.85831(2) 0.743445(16) 0.01311(7) Uani 1 1 d .
O1 O 0.29691(15) 0.90784(14) 0.57341(11) 0.0222(3) Uani 1 1 d .
N1 N 0.64843(18) 1.05142(15) 0.81563(13) 0.0155(3) Uani 1 1 d .
C1 C 0.2011(2) 0.95779(18) 0.63200(16) 0.0191(4) Uani 1 1 d .
O2 O 0.24341(16) 0.96198(15) 0.74860(11) 0.0245(3) Uani 1 1 d .
N2 N 0.62965(18) 0.75738(15) 0.65376(13) 0.0154(3) Uani 1 1 d .
C2 C 0.0325(2) 1.00903(18) 0.56137(16) 0.0181(3) Uani 1 1 d .
H2 H -0.0312 1.0570 0.6068 0.022 Uiso 1 1 calc R
O3 O 0.54573(16) 0.74530(13) 0.90222(11) 0.0217(3) Uani 1 1 d .
C3 C 0.4419(2) 0.62546(19) 0.86106(16) 0.0173(3) Uani 1 1 d .
O4 O 0.33101(16) 0.61379(14) 0.75587(11) 0.0238(3) Uani 1 1 d .
C4 C 0.4536(2) 0.49476(19) 0.94056(16) 0.0178(3) Uani 1 1 d .
H4 H 0.3915 0.3996 0.9042 0.021 Uiso 1 1 calc R
C5 C 0.7117(2) 1.1373(2) 0.74103(16) 0.0226(4) Uani 1 1 d .
H5 H 0.6726 1.1104 0.6539 0.027 Uiso 1 1 calc R
C6 C 0.8313(3) 1.2632(2) 0.78555(17) 0.0257(4) Uani 1 1 d .
H6 H 0.8718 1.3213 0.7291 0.031 Uiso 1 1 calc R
C7 C 0.8927(2) 1.30537(19) 0.91240(17) 0.0201(4) Uani 1 1 d .
C8 C 0.8250(2) 1.2161(2) 0.98915(16) 0.0207(4) Uani 1 1 d .
H8 H 0.8612 1.2411 1.0765 0.025 Uiso 1 1 calc R
C9 C 0.7054(2) 1.09133(19) 0.93825(16) 0.0188(4) Uani 1 1 d .
H9 H 0.6618 1.0316 0.9923 0.023 Uiso 1 1 calc R
C10 C 1.0302(2) 1.4381(2) 0.96471(17) 0.0229(4) Uani 1 1 d .
H10A H 1.0641 1.4828 0.8955 0.027 Uiso 1 1 calc R
H10B H 1.1336 1.4010 1.0219 0.027 Uiso 1 1 calc R
C11 C 0.7959(2) 0.74684(19) 0.71720(15) 0.0180(3) Uani 1 1 d .
H11 H 0.8377 0.7824 0.8027 0.022 Uiso 1 1 calc R
C12 C 0.9083(2) 0.68675(19) 0.66378(16) 0.0182(3) Uani 1 1 d .
H12 H 1.0244 0.6799 0.7124 0.022 Uiso 1 1 calc R
C13 C 0.8510(2) 0.63612(18) 0.53802(16) 0.0164(3) Uani 1 1 d .
C14 C 0.6783(2) 0.6440(2) 0.47333(16) 0.0205(4) Uani 1 1 d .
H14 H 0.6327 0.6081 0.3880 0.025 Uiso 1 1 calc R
C15 C 0.5731(2) 0.70461(19) 0.53396(16) 0.0196(4) Uani 1 1 d .
H15 H 0.4552 0.7090 0.4884 0.024 Uiso 1 1 calc R
C16 C 0.9738(2) 0.57698(18) 0.47655(16) 0.0182(4) Uani 1 1 d .
H16A H 1.0785 0.6509 0.4945 0.022 Uiso 1 1 calc R
H16B H 0.9182 0.5655 0.3851 0.022 Uiso 1 1 calc R

loop_
_atom_site_aniso_label
_atom_site_aniso_U_11
_atom_site_aniso_U_22
_atom_site_aniso_U_33
_atom_site_aniso_U_23
_atom_site_aniso_U_13
_atom_site_aniso_U_12
Zn1 0.01201(11) 0.01350(10) 0.01291(10) 0.00146(7) 0.00223(7) 0.00208(7)
O1 0.0158(6) 0.0240(7) 0.0254(7) 0.0035(5) 0.0024(5) 0.0072(5)
N1 0.0144(7) 0.0157(7) 0.0157(7) 0.0012(5) 0.0037(6) 0.0018(5)
C1 0.0156(9) 0.0123(8) 0.0259(9) 0.0043(7) 0.0015(7) -0.0002(7)
O2 0.0209(7) 0.0290(7) 0.0201(6) 0.0046(5) 0.0006(5) 0.0046(5)
N2 0.0153(7) 0.0145(7) 0.0166(7) 0.0010(5) 0.0048(6) 0.0034(5)
C2 0.0151(9) 0.0156(8) 0.0241(9) 0.0038(7) 0.0059(7) 0.0043(7)
O3 0.0274(7) 0.0179(6) 0.0193(6) 0.0050(5) 0.0071(5) -0.0004(5)
C3 0.0172(9) 0.0179(8) 0.0199(9) 0.0039(7) 0.0094(7) 0.0045(7)
O4 0.0230(7) 0.0265(7) 0.0191(6) 0.0056(5) 0.0013(5) 0.0051(5)
C4 0.0155(8) 0.0168(8) 0.0215(8) 0.0024(7) 0.0066(7) 0.0007(7)
C5 0.0298(10) 0.0212(9) 0.0147(8) 0.0017(7) 0.0050(7) -0.0010(8)
C6 0.0337(11) 0.0222(9) 0.0223(9) 0.0043(7) 0.0121(8) -0.0048(8)
C7 0.0175(9) 0.0177(8) 0.0254(9) -0.0008(7) 0.0078(7) 0.0005(7)
C8 0.0216(9) 0.0236(9) 0.0149(8) -0.0019(7) 0.0044(7) -0.0016(7)
C9 0.0196(9) 0.0196(9) 0.0184(8) 0.0012(7) 0.0086(7) -0.0014(7)
C10 0.0194(9) 0.0217(9) 0.0273(10) -0.0002(7) 0.0093(8) -0.0049(7)
C11 0.0186(9) 0.0202(8) 0.0141(8) 0.0004(6) 0.0034(7) 0.0034(7)
C12 0.0141(8) 0.0201(8) 0.0194(8) 0.0017(7) 0.0034(7) 0.0031(7)
C13 0.0190(9) 0.0115(8) 0.0204(8) 0.0024(6) 0.0087(7) 0.0013(6)
C14 0.0201(9) 0.0223(9) 0.0172(8) -0.0036(7) 0.0036(7) 0.0026(7)
C15 0.0144(8) 0.0212(9) 0.0201(9) -0.0019(7) 0.0015(7) 0.0016(7)
C16 0.0179(9) 0.0178(9) 0.0206(8) 0.0007(7) 0.0083(7) 0.0027(7)

loop_
_atom_type_symbol
_atom_type_description
_atom_type_scat_dispersion_real
_atom_type_scat_dispersion_imag
_atom_type_scat_source
C C 0.0033 0.0016 'International Tables Vol C Tables 4.2.6.8 and 6.1.1.4'
H H 0.0000 0.0000 'International Tables Vol C Tables 4.2.6.8 and 6.1.1.4'
N N 0.0061 0.0033 'International Tables Vol C Tables 4.2.6.8 and 6.1.1.4'
O O 0.0106 0.0060 'International Tables Vol C Tables 4.2.6.8 and 6.1.1.4'
Zn Zn 0.2839 1.4301 'International Tables Vol C Tables 4.2.6.8 and 6.1.1.4'

loop_
_geom_angle_atom_site_label_1
_geom_angle_atom_site_label_2
_geom_angle_atom_site_label_3
_geom_angle
_geom_angle_site_symmetry_1
_geom_angle_site_symmetry_3
O3 Zn1 N1 95.45(5) . .
O3 Zn1 N2 96.71(5) . .
N1 Zn1 N2 95.74(5) . .
O3 Zn1 O1 153.24(5) . .
N1 Zn1 O1 108.34(5) . .
N2 Zn1 O1 93.01(5) . .
O3 Zn1 O2 105.40(5) . .
N1 Zn1 O2 95.78(5) . .
N2 Zn1 O2 153.90(5) . .
O1 Zn1 O2 61.11(5) . .
O3 Zn1 O4 58.87(4) . .
N1 Zn1 O4 154.20(5) . .
N2 Zn1 O4 90.22(5) . .
O1 Zn1 O4 96.34(5) . .
O2 Zn1 O4 89.51(5) . .
O3 Zn1 C1 131.84(6) . .
N1 Zn1 C1 104.39(5) . .
N2 Zn1 C1 123.66(6) . .
O1 Zn1 C1 30.76(5) . .
O2 Zn1 C1 30.36(5) . .
O4 Zn1 C1 92.88(5) . .
O3 Zn1 C3 29.79(5) . .
N1 Zn1 C3 125.24(5) . .
N2 Zn1 C3 92.53(5) . .
O1 Zn1 C3 125.16(5) . .
O2 Zn1 C3 99.75(5) . .
O4 Zn1 C3 29.14(5) . .
C1 Zn1 C3 115.12(6) . .
C1 O1 Zn1 90.41(10) . .
C9 N1 C5 117.71(15) . .
C9 N1 Zn1 121.37(11) . .
C5 N1 Zn1 120.89(11) . .
O2 C1 O1 121.22(15) . .
O2 C1 C2 119.08(16) . .
O1 C1 C2 119.68(15) . .
O2 C1 Zn1 62.40(9) . .
O1 C1 Zn1 58.83(8) . .
C2 C1 Zn1 176.79(12) . .
C1 O2 Zn1 87.24(10) . .
C15 N2 C11 117.45(14) . .
C15 N2 Zn1 123.28(11) . .
C11 N2 Zn1 119.26(11) . .
C2 C2 C1 123.2(2) 2_576 .
C3 O3 Zn1 97.14(10) . .
O4 C3 O3 122.06(15) . .
O4 C3 C4 119.07(15) . .
O3 C3 C4 118.87(15) . .
O4 C3 Zn1 69.18(9) . .
O3 C3 Zn1 53.07(8) . .
C4 C3 Zn1 170.55(13) . .
C3 O4 Zn1 81.67(10) . .
C4 C4 C3 122.9(2) 2_667 .
N1 C5 C6 122.74(16) . .
C5 C6 C7 120.29(17) . .
C6 C7 C8 116.57(16) . .
C6 C7 C10 121.54(16) . .
C8 C7 C10 121.86(16) . .
C9 C8 C7 120.12(16) . .
N1 C9 C8 122.56(16) . .
C7 C10 C10 112.86(18) . 2_787
N2 C11 C12 122.93(15) . .
C11 C12 C13 119.66(15) . .
C14 C13 C12 117.30(15) . .
C14 C13 C16 122.24(15) . .
C12 C13 C16 120.46(15) . .
C15 C14 C13 119.54(16) . .
N2 C15 C14 123.07(16) . .
C13 C16 C16 111.18(17) . 2_766

loop_
_geom_bond_atom_site_label_1
_geom_bond_atom_site_label_2
_geom_bond_distance
_geom_bond_site_symmetry_2
Zn1 O3 2.0451(12) .
Zn1 N1 2.0811(14) .
Zn1 N2 2.0850(14) .
Zn1 O1 2.1194(12) .
Zn1 O2 2.1977(13) .
Zn1 O4 2.3980(13) .
Zn1 C1 2.4769(17) .
Zn1 C3 2.5385(17) .
O1 C1 1.267(2) .
N1 C9 1.340(2) .
N1 C5 1.341(2) .
C1 O2 1.253(2) .
C1 C2 1.491(2) .
N2 C15 1.338(2) .
N2 C11 1.344(2) .
C2 C2 1.322(3) 2_576
O3 C3 1.271(2) .
C3 O4 1.249(2) .
C3 C4 1.488(2) .
C4 C4 1.320(3) 2_667
C5 C6 1.379(3) .
C6 C7 1.388(3) .
C7 C8 1.395(2) .
C7 C10 1.512(2) .
C8 C9 1.383(2) .
C10 C10 1.535(4) 2_787
C11 C12 1.377(2) .
C12 C13 1.393(2) .
C13 C14 1.389(2) .
C13 C16 1.503(2) .
C14 C15 1.383(2) .
C16 C16 1.538(3) 2_766
